data_2239531
loop_
_publ_author_name
'Steinberg, Simon'
'Meyer, Gerd'

_publ_section_title
;
 Nickel hexayttrium decaiodide, [NiY~6~]I~10~
;
_journal_coeditor_code HP2066
_journal_issue 6
_journal_name_full 'Acta Crystallographica Section E'
_journal_page_first i26
_journal_paper_doi 10.1107/S1600536814009775
_journal_volume 70
_journal_year 2014
_chemical_formula_iupac 'Y6 Ni I10'
_chemical_formula_moiety 'I10 Ni Y6'
_chemical_formula_sum 'I10 Ni Y6'
_chemical_formula_weight 1861.17
_chemical_name_common Y6NiI10
_chemical_name_systematic
;
Hexayttrium nickel decaiodide
;
_space_group_IT_number 2
_symmetry_cell_setting triclinic
_symmetry_space_group_name_Hall '-P 1'
_symmetry_space_group_name_H-M 'P -1'
_atom_sites_solution_primary direct
_atom_sites_solution_secondary difmap
_audit_creation_method SHELXL-97
_cell_angle_alpha 97.056(6)
_cell_angle_beta 105.096(6)
_cell_angle_gamma 107.540(5)
_cell_formula_units_Z 1
_cell_length_a 9.4904(7)
_cell_length_b 9.4990(7)
_cell_length_c 7.5702(5)
_cell_measurement_reflns_used 7675
_cell_measurement_temperature 293(2)
_cell_measurement_theta_max 29.69
_cell_measurement_theta_min 2.31
_cell_volume 613.06(8)
_computing_cell_refinement 'X-AREA (Stoe & Cie, 2003)'
_computing_data_collection 'X-AREA (Stoe & Cie, 2003)'
_computing_data_reduction 'X-AREA (Stoe & Cie, 2003)'
_computing_molecular_graphics 'DIAMOND (Brandenburg, 1999)'
_computing_publication_material
;
SHELXL97 (Sheldrick, 2008) and local programs
;
_computing_structure_refinement 'SHELXL97 (Sheldrick, 2008)'
_computing_structure_solution 'SHELXS97 (Sheldrick, 2008)'
_diffrn_ambient_temperature 293(2)
_diffrn_detector_area_resol_mean 'not measured'
_diffrn_measured_fraction_theta_full 0.997
_diffrn_measured_fraction_theta_max 0.997
_diffrn_measurement_device_type 'Stoe IPDS 2T'
_diffrn_measurement_method '\w and \f scans'
_diffrn_radiation_monochromator graphite
_diffrn_radiation_source 'fine-focus sealed tube'
_diffrn_radiation_type MoK\a
_diffrn_radiation_wavelength 0.71073
_diffrn_reflns_av_R_equivalents 0.1064
_diffrn_reflns_av_sigmaI/netI 0.0661
_diffrn_reflns_limit_h_max 12
_diffrn_reflns_limit_h_min -12
_diffrn_reflns_limit_k_max 12
_diffrn_reflns_limit_k_min -12
_diffrn_reflns_limit_l_max 10
_diffrn_reflns_limit_l_min -10
_diffrn_reflns_number 11699
_diffrn_reflns_theta_full 29.15
_diffrn_reflns_theta_max 29.15
_diffrn_reflns_theta_min 2.30
_diffrn_standards_decay_% 'not measured'
_diffrn_standards_interval_count 'not measured'
_diffrn_standards_interval_time 'not measured'
_diffrn_standards_number 'not measured'
_exptl_absorpt_coefficient_mu 27.350
_exptl_absorpt_correction_T_max 0.0842
_exptl_absorpt_correction_T_min 0.0312
_exptl_absorpt_correction_type numerical
_exptl_absorpt_process_details
;
[<i>X-SHAPE</i> (Stoe & Cie, 1999) and <i>X-RED</i> (Stoe & Cie,
2001)]
;
_exptl_crystal_colour black
_exptl_crystal_density_diffrn 5.041
_exptl_crystal_density_method 'not measured'
_exptl_crystal_description polyhedral
_exptl_crystal_F_000 792
_exptl_crystal_size_max 0.1
_exptl_crystal_size_mid 0.1
_exptl_crystal_size_min 0.1
_refine_diff_density_max 1.365
_refine_diff_density_min -1.635
_refine_ls_extinction_coef 0.0065(3)
_refine_ls_extinction_expression Fc^*^=kFc[1+0.001xFc^2^\l^3^/sin(2\q)]^-1/4^
_refine_ls_extinction_method SHELXL
_refine_ls_goodness_of_fit_ref 1.046
_refine_ls_matrix_type full
_refine_ls_number_parameters 80
_refine_ls_number_reflns 3294
_refine_ls_number_restraints 0
_refine_ls_restrained_S_all 1.046
_refine_ls_R_factor_all 0.0399
_refine_ls_R_factor_gt 0.0342
_refine_ls_shift/su_max 0.001
_refine_ls_shift/su_mean 0.000
_refine_ls_structure_factor_coef Fsqd
_refine_ls_weighting_details 'calc w=1/[\s^2^(Fo^2^)+(0.0426P)^2^+0.0000P] where P=(Fo^2^+2Fc^2^)/3'
_refine_ls_weighting_scheme calc
_refine_ls_wR_factor_gt 0.0866
_refine_ls_wR_factor_ref 0.0910
_reflns_number_gt 2873
_reflns_number_total 3294
_reflns_threshold_expression I>2sigma(I)
_cod_data_source_file hp2066sup1.cf
_cod_data_source_block I
_cod_database_code 2239531
_cod_database_fobs_code 2239531

loop_
_symmetry_equiv_pos_as_xyz
'x, y, z'
'-x, -y, -z'

loop_
_atom_site_type_symbol
_atom_site_label
_atom_site_fract_x
_atom_site_fract_y
_atom_site_fract_z
_atom_site_U_iso_or_equiv
_atom_site_adp_type
_atom_site_calc_flag
_atom_site_refinement_flags
_atom_site_occupancy
_atom_site_symmetry_multiplicity
I I1 0.46133(4) 0.27745(5) 0.36198(5) 0.03196(12) Uani d . 1 1
I I2 0.09092(5) -0.53117(5) -0.73275(5) 0.03117(12) Uani d . 1 1
I I3 0.62560(4) 0.18495(5) -0.08746(6) 0.03022(12) Uani d . 1 1
I I4 0.18872(4) -0.09482(4) -0.45161(4) 0.02376(11) Uani d . 1 1
I I5 0.26512(4) 0.35524(4) -0.21790(6) 0.02461(11) Uani d . 1 1
Y Y1 0.03920(6) -0.24090(6) -0.88682(7) 0.01994(13) Uani d . 1 1
Y Y2 0.28566(6) 0.08659(6) -0.02824(7) 0.02070(13) Uani d . 1 1
Y Y3 0.12577(6) 0.16546(6) -0.65217(7) 0.02003(13) Uani d . 1 1
Ni Ni1 0.0000 0.0000 0.0000 0.01763(19) Uani d S 1 2

loop_
_atom_site_aniso_label
_atom_site_aniso_U_11
_atom_site_aniso_U_22
_atom_site_aniso_U_33
_atom_site_aniso_U_12
_atom_site_aniso_U_13
_atom_site_aniso_U_23
I1 0.0218(2) 0.0379(3) 0.02921(19) 0.00438(18) 0.00735(15) -0.00074(17)
I2 0.0445(3) 0.0225(2) 0.02586(18) 0.01531(18) 0.00550(16) 0.00573(15)
I3 0.0238(2) 0.0314(2) 0.0443(2) 0.01372(17) 0.01644(16) 0.01687(19)
I4 0.02514(19) 0.0264(2) 0.02106(17) 0.01056(16) 0.00748(13) 0.00530(14)
I5 0.02516(19) 0.0237(2) 0.02650(17) 0.00764(14) 0.01043(13) 0.00798(13)
Y1 0.0214(2) 0.0197(3) 0.0214(2) 0.00886(18) 0.00798(17) 0.00681(18)
Y2 0.0188(2) 0.0232(3) 0.0223(2) 0.00806(18) 0.00821(17) 0.00681(19)
Y3 0.0212(2) 0.0205(3) 0.0198(2) 0.00802(18) 0.00750(16) 0.00500(17)
Ni1 0.0174(4) 0.0184(5) 0.0191(4) 0.0072(3) 0.0070(3) 0.0060(3)

loop_
_atom_type_symbol
_atom_type_description
_atom_type_scat_dispersion_real
_atom_type_scat_dispersion_imag
_atom_type_scat_source
I I -0.4742 1.8119 'International Tables Vol C Tables 4.2.6.8 and 6.1.1.4'
Ni Ni 0.3393 1.1124 'International Tables Vol C Tables 4.2.6.8 and 6.1.1.4'
Y Y -2.7962 3.5667 'International Tables Vol C Tables 4.2.6.8 and 6.1.1.4'

loop_
_geom_angle_atom_site_label_1
_geom_angle_atom_site_label_2
_geom_angle_atom_site_label_3
_geom_angle_site_symmetry_1
_geom_angle_site_symmetry_3
_geom_angle
Y3 I1 Y2 1_556 . 74.819(17)
Y1 I2 Y3 2_543 1_545 73.012(17)
Y1 I2 Y1 2_543 . 97.915(17)
Y3 I2 Y1 1_545 . 170.822(19)
Y2 I3 Y1 2_655 2_654 73.981(17)
Y2 I3 Y2 2_655 . 97.455(17)
Y1 I3 Y2 2_654 . 171.270(19)
Y1 I4 Y3 . . 73.313(16)
Y1 I4 Y3 . 2_554 97.782(17)
Y3 I4 Y3 . 2_554 92.193(17)
Y1 I4 Y2 . . 167.857(18)
Y3 I4 Y2 . . 97.453(17)
Y3 I4 Y2 2_554 . 74.310(16)
Y1 I5 Y2 2_554 . 73.966(16)
Y1 I5 Y3 2_554 . 97.326(18)
Y2 I5 Y3 . . 97.588(18)
Ni1 Y1 I2 1_554 2_543 99.864(17)
Ni1 Y1 I5 1_554 2_554 97.898(17)
I2 Y1 I5 2_543 2_554 94.416(18)
Ni1 Y1 I3 1_554 2_654 97.912(18)
I2 Y1 I3 2_543 2_654 88.724(19)
I5 Y1 I3 2_554 2_654 163.10(2)
Ni1 Y1 I4 1_554 . 97.867(18)
I2 Y1 I4 2_543 . 162.27(2)
I5 Y1 I4 2_554 . 83.191(17)
I3 Y1 I4 2_654 . 88.768(17)
Ni1 Y1 I2 1_554 . 178.04(2)
I2 Y1 I2 2_543 . 82.085(17)
I5 Y1 I2 2_554 . 81.656(16)
I3 Y1 I2 2_654 . 82.341(16)
I4 Y1 I2 . . 80.185(15)
Ni1 Y1 Y3 1_554 2_553 46.028(12)
I2 Y1 Y3 2_543 2_553 53.849(14)
I5 Y1 Y3 2_554 2_553 98.781(17)
I3 Y1 Y3 2_654 2_553 96.476(18)
I4 Y1 Y3 . 2_553 143.879(19)
I2 Y1 Y3 . 2_553 135.914(19)
Ni1 Y1 Y2 1_554 2_554 45.319(11)
I2 Y1 Y2 2_543 2_554 95.733(17)
I5 Y1 Y2 2_554 2_554 53.024(13)
I3 Y1 Y2 2_654 2_554 143.204(19)
I4 Y1 Y2 . 2_554 96.770(17)
I2 Y1 Y2 . 2_554 134.455(19)
Y3 Y1 Y2 2_553 2_554 59.009(14)
Ni1 Y1 Y2 1_554 1_554 45.234(12)
I2 Y1 Y2 2_543 1_554 98.116(18)
I5 Y1 Y2 2_554 1_554 142.547(19)
I3 Y1 Y2 2_654 1_554 52.697(13)
I4 Y1 Y2 . 1_554 94.288(17)
I2 Y1 Y2 . 1_554 134.926(19)
Y3 Y1 Y2 2_553 1_554 62.465(15)
Y2 Y1 Y2 2_554 1_554 90.553(16)
Ni1 Y1 Y3 1_554 . 44.407(11)
I2 Y1 Y3 2_543 . 144.254(18)
I5 Y1 Y3 2_554 . 92.436(17)
I3 Y1 Y3 2_654 . 94.680(17)
I4 Y1 Y3 . . 53.471(13)
I2 Y1 Y3 . . 133.650(17)
Y3 Y1 Y3 2_553 . 90.435(16)
Y2 Y1 Y3 2_554 . 61.551(14)
Y2 Y1 Y3 1_554 . 58.063(14)
Ni1 Y2 I1 . . 98.905(19)
Ni1 Y2 I3 . 2_655 97.985(17)
I1 Y2 I3 . 2_655 90.836(17)
Ni1 Y2 I5 . . 97.335(17)
I1 Y2 I5 . . 95.806(19)
I3 Y2 I5 2_655 . 162.14(2)
Ni1 Y2 I4 . . 96.070(17)
I1 Y2 I4 . . 165.00(2)
I3 Y2 I4 2_655 . 86.140(18)
I5 Y2 I4 . . 83.167(16)
Ni1 Y2 I3 . . 176.84(2)
I1 Y2 I3 . . 84.194(17)
I3 Y2 I3 2_655 . 82.545(17)
I5 Y2 I3 . . 81.665(16)
I4 Y2 I3 . . 80.844(17)
Ni1 Y2 Y3 . 1_556 46.433(12)
I1 Y2 Y3 . 1_556 52.481(14)
I3 Y2 Y3 2_655 1_556 97.823(18)
I5 Y2 Y3 . 1_556 99.371(18)
I4 Y2 Y3 . 1_556 142.503(18)
I3 Y2 Y3 . 1_556 136.648(19)
Ni1 Y2 Y1 . 2_554 44.765(11)
I1 Y2 Y1 . 2_554 95.963(18)
I3 Y2 Y1 2_655 2_554 142.723(19)
I5 Y2 Y1 . 2_554 53.010(13)
I4 Y2 Y1 . 2_554 95.321(16)
I3 Y2 Y1 . 2_554 134.546(18)
Y3 Y2 Y1 1_556 2_554 59.759(14)
Ni1 Y2 Y1 . 1_556 44.682(11)
I1 Y2 Y1 . 1_556 96.665(18)
I3 Y2 Y1 2_655 1_556 53.322(14)
I5 Y2 Y1 . 1_556 141.452(18)
I4 Y2 Y1 . 1_556 93.299(17)
I3 Y2 Y1 . 1_556 135.838(19)
Y3 Y2 Y1 1_556 1_556 61.592(15)
Y1 Y2 Y1 2_554 1_556 89.447(15)
Ni1 Y2 Y3 . 2_554 43.448(11)
I1 Y2 Y3 . 2_554 142.34(2)
I3 Y2 Y3 2_655 2_554 93.585(17)
I5 Y2 Y3 . 2_554 91.241(16)
I4 Y2 Y3 . 2_554 52.622(13)
I3 Y2 Y3 . 2_554 133.462(18)
Y3 Y2 Y3 1_556 2_554 89.881(16)
Y1 Y2 Y3 2_554 2_554 59.875(14)
Y1 Y2 Y3 1_556 2_554 58.011(13)
Ni1 Y3 I1 1_554 1_554 99.248(19)
Ni1 Y3 I2 1_554 1_565 98.706(17)
I1 Y3 I2 1_554 1_565 90.954(19)
Ni1 Y3 I4 1_554 . 97.190(17)
I1 Y3 I4 1_554 . 88.952(18)
I2 Y3 I4 1_565 . 163.91(2)
Ni1 Y3 I4 1_554 2_554 96.629(17)
I1 Y3 I4 1_554 2_554 164.07(2)
I2 Y3 I4 1_565 2_554 87.890(18)
I4 Y3 I4 . 2_554 87.807(17)
Ni1 Y3 I5 1_554 . 176.74(2)
I1 Y3 I5 1_554 . 83.500(17)
I2 Y3 I5 1_565 . 82.942(16)
I4 Y3 I5 . . 81.059(15)
I4 Y3 I5 2_554 . 80.592(16)
Ni1 Y3 Y2 1_554 1_554 46.558(12)
I1 Y3 Y2 1_554 1_554 52.700(15)
I2 Y3 Y2 1_565 1_554 96.907(18)
I4 Y3 Y2 . 1_554 95.821(17)
I4 Y3 Y2 2_554 1_554 143.186(18)
I5 Y3 Y2 . 1_554 136.194(19)
Ni1 Y3 Y1 1_554 2_553 45.581(11)
I1 Y3 Y1 1_554 2_553 97.251(19)
I2 Y3 Y1 1_565 2_553 53.138(14)
I4 Y3 Y1 . 2_553 142.755(19)
I4 Y3 Y1 2_554 2_553 94.750(17)
I5 Y3 Y1 . 2_553 136.052(19)
Y2 Y3 Y1 1_554 2_553 61.232(14)
Ni1 Y3 Y1 1_554 . 43.984(11)
I1 Y3 Y1 1_554 . 95.871(19)
I2 Y3 Y1 1_565 . 142.674(18)
I4 Y3 Y1 . . 53.216(13)
I4 Y3 Y1 2_554 . 94.652(16)
I5 Y3 Y1 . . 134.247(18)
Y2 Y3 Y1 1_554 . 60.346(15)
Y1 Y3 Y1 2_553 . 89.565(16)
Ni1 Y3 Y2 1_554 2_554 43.561(12)
I1 Y3 Y2 1_554 2_554 142.796(19)
I2 Y3 Y2 1_565 2_554 95.413(17)
I4 Y3 Y2 . 2_554 94.365(16)
I4 Y3 Y2 2_554 2_554 53.068(13)
I5 Y3 Y2 . 2_554 133.637(19)
Y2 Y3 Y2 1_554 2_554 90.119(16)
Y1 Y3 Y2 2_553 2_554 59.523(14)
Y1 Y3 Y2 . 2_554 58.574(14)
Y1 Ni1 Y1 1_556 2_554 180.0
Y1 Ni1 Y3 1_556 2_554 88.391(16)
Y1 Ni1 Y3 2_554 2_554 91.609(16)
Y1 Ni1 Y3 1_556 1_556 91.609(16)
Y1 Ni1 Y3 2_554 1_556 88.391(16)
Y3 Ni1 Y3 2_554 1_556 180.00(2)
Y1 Ni1 Y2 1_556 . 90.083(17)
Y1 Ni1 Y2 2_554 . 89.917(17)
Y3 Ni1 Y2 2_554 . 92.991(17)
Y3 Ni1 Y2 1_556 . 87.009(17)
Y1 Ni1 Y2 1_556 2 89.917(17)
Y1 Ni1 Y2 2_554 2 90.083(17)
Y3 Ni1 Y2 2_554 2 87.009(17)
Y3 Ni1 Y2 1_556 2 92.991(17)
Y2 Ni1 Y2 . 2 180.000(7)

loop_
_geom_bond_atom_site_label_1
_geom_bond_atom_site_label_2
_geom_bond_site_symmetry_2
_geom_bond_distance
I1 Y3 1_556 3.0062(7)
I1 Y2 . 3.0150(7)
I2 Y1 2_543 3.0839(7)
I2 Y3 1_545 3.1124(7)
I2 Y1 . 3.2421(6)
I3 Y2 2_655 3.0999(6)
I3 Y1 2_654 3.1255(7)
I3 Y2 . 3.2437(7)
I4 Y1 . 3.1700(6)
I4 Y3 . 3.1805(6)
I4 Y3 2_554 3.1811(7)
I4 Y2 . 3.1999(6)
I5 Y1 2_554 3.1085(7)
I5 Y2 . 3.1091(6)
I5 Y3 . 3.2633(7)
Y1 Ni1 1_554 2.6339(5)
Y1 I2 2_543 3.0839(7)
Y1 I5 2_554 3.1085(7)
Y1 I3 2_654 3.1255(7)
Y1 Y3 2_553 3.6863(7)
Y1 Y2 2_554 3.7404(8)
Y1 Y2 1_554 3.7458(8)
Y1 Y3 . 3.7913(8)
Y2 Ni1 . 2.6595(5)
Y2 I3 2_655 3.0999(6)
Y2 Y3 1_556 3.6579(8)
Y2 Y1 2_554 3.7404(8)
Y2 Y1 1_556 3.7458(8)
Y2 Y3 2_554 3.8540(8)
Y3 Ni1 1_554 2.6540(5)
Y3 I1 1_554 3.0062(7)
Y3 I2 1_565 3.1124(7)
Y3 I4 2_554 3.1811(7)
Y3 Y2 1_554 3.6579(8)
Y3 Y1 2_553 3.6863(7)
Y3 Y2 2_554 3.8540(8)
Ni1 Y1 1_556 2.6339(5)
Ni1 Y1 2_554 2.6339(5)
Ni1 Y3 2_554 2.6540(5)
Ni1 Y3 1_556 2.6540(5)
Ni1 Y2 2 2.6595(5)
